data_7008287
loop_
_publ_author_name
'Burke, Anthony'
'Ellis, David'
'Ferrer, Daniel'
'Ormsby, Daniel L.'
'Rosair, Georgina M.'
'Welch, Alan J.'

_publ_section_title
;
 Synthetic, spectroscopic, computational and structural studies of some
 13-vertex ruthenacarboranes.
;
_journal_issue 9
_journal_name_full 'Dalton transactions (Cambridge, England : 2003)'
_journal_page_first 1716
_journal_page_last 1721
_journal_paper_doi 10.1039/b500944h
_journal_year 2005
_chemical_formula_moiety 'C24 H34 B10 Ru'
_chemical_formula_sum 'C24 H34 B10 Ru'
_chemical_formula_weight 531.68
_chemical_name_systematic
;
?
;
_space_group_IT_number 7
_symmetry_cell_setting monoclinic
_symmetry_space_group_name_Hall 'P -2yc'
_symmetry_space_group_name_H-M 'P 1 c 1'
_atom_sites_solution_hydrogens geom
_atom_sites_solution_primary direct
_atom_sites_solution_secondary difmap
_audit_creation_method SHELXL-97
_cell_angle_alpha 90.00
_cell_angle_beta 107.80(3)
_cell_angle_gamma 90.00
_cell_formula_units_Z 2
_cell_length_a 8.011(3)
_cell_length_b 13.616(2)
_cell_length_c 11.955(3)
_cell_measurement_reflns_used 31
_cell_measurement_temperature 160(2)
_cell_measurement_theta_max 12.44
_cell_measurement_theta_min 5.29
_cell_volume 1241.6(6)
_computing_cell_refinement 'Bruker XSCANS'
_computing_data_collection 'Bruker XSCANS'
_computing_data_reduction 'Bruker SHELXTL'
_computing_molecular_graphics 'Bruker SHELXTL'
_computing_publication_material 'Bruker SHELXTL'
_computing_structure_refinement 'SHELXL-97 (Sheldrick, 1997)'
_computing_structure_solution 'SHELXS-97 (Sheldrick, 1990)'
_diffrn_ambient_temperature 160(2)
_diffrn_measured_fraction_theta_full 0.997
_diffrn_measured_fraction_theta_max 0.997
_diffrn_measurement_device_type 'Bruker P4'
_diffrn_measurement_method '\w scans'
_diffrn_radiation_monochromator graphite
_diffrn_radiation_source 'fine-focus sealed tube'
_diffrn_radiation_type MoK\a
_diffrn_radiation_wavelength 0.71073
_diffrn_reflns_av_R_equivalents 0.0538
_diffrn_reflns_av_sigmaI/netI 0.0541
_diffrn_reflns_limit_h_max 1
_diffrn_reflns_limit_h_min -9
_diffrn_reflns_limit_k_max 1
_diffrn_reflns_limit_k_min -16
_diffrn_reflns_limit_l_max 14
_diffrn_reflns_limit_l_min -13
_diffrn_reflns_number 2934
_diffrn_reflns_theta_full 25.00
_diffrn_reflns_theta_max 25.00
_diffrn_reflns_theta_min 2.33
_diffrn_standards_decay_% 0
_diffrn_standards_interval_count 97
_diffrn_standards_number 3
_exptl_absorpt_coefficient_mu 0.645
_exptl_absorpt_correction_T_max 0.8907
_exptl_absorpt_correction_T_min 0.7829
_exptl_absorpt_correction_type psi-scan
_exptl_absorpt_process_details 'North et al., 1968'
_exptl_crystal_colour YELLOW
_exptl_crystal_density_diffrn 1.422
_exptl_crystal_density_method 'not measured'
_exptl_crystal_description BLOCK
_exptl_crystal_F_000 544
_exptl_crystal_size_max 0.40
_exptl_crystal_size_mid 0.24
_exptl_crystal_size_min 0.16
_refine_diff_density_max 0.965
_refine_diff_density_min -0.756
_refine_diff_density_rms 0.080
_refine_ls_abs_structure_details 'Flack H D (1983), Acta Cryst. A39, 876-881'
_refine_ls_abs_structure_Flack 0.04(6)
_refine_ls_extinction_method none
_refine_ls_goodness_of_fit_ref 1.044
_refine_ls_hydrogen_treatment mixed
_refine_ls_matrix_type full
_refine_ls_number_parameters 323
_refine_ls_number_reflns 2696
_refine_ls_number_restraints 2
_refine_ls_restrained_S_all 1.044
_refine_ls_R_factor_all 0.0368
_refine_ls_R_factor_gt 0.0331
_refine_ls_shift/su_max 0.000
_refine_ls_shift/su_mean 0.000
_refine_ls_structure_factor_coef Fsqd
_refine_ls_weighting_details 'calc w=1/[\s^2^(Fo^2^)+(0.0538P)^2^+0.0000P] where P=(Fo^2^+2Fc^2^)/3'
_refine_ls_weighting_scheme calc
_refine_ls_wR_factor_gt 0.0824
_refine_ls_wR_factor_ref 0.0842
_reflns_number_gt 2568
_reflns_number_total 2696
_reflns_threshold_expression >2sigma(I)
_cod_data_source_file b500944h.txt
_cod_data_source_block 3alpha
_cod_depositor_comments
;
The following automatic conversions were performed:
'_symmetry_cell_setting' value 'Monoclinic' changed to 'monoclinic'
according to '/home/saulius/struct/CIF-dictionaries/cif_core.dic'
dictionary named 'cif_core.dic' version 2.4.1 from 2010-06-29.

Automatic conversion script
Id: cif_fix_enum 1527 2010-12-29 10:47:43Z saulius 
;
_cod_original_cell_volume 1241.5(5)
_cod_original_sg_symbol_H-M Pc
_cod_database_code 7008287

loop_
_symmetry_equiv_pos_as_xyz
'x, y, z'
'x, -y, z+1/2'

loop_
_atom_site_label
_atom_site_type_symbol
_atom_site_fract_x
_atom_site_fract_y
_atom_site_fract_z
_atom_site_U_iso_or_equiv
_atom_site_adp_type
_atom_site_occupancy
_atom_site_symmetry_multiplicity
_atom_site_calc_flag
_atom_site_refinement_flags
_atom_site_disorder_assembly
_atom_site_disorder_group
Ru4 Ru 0.43682(4) 0.76724(2) 0.87917(3) 0.01400(12) Uani 1 1 d . . .
C1 C 0.3939(8) 0.6637(4) 1.0056(4) 0.0165(11) Uani 1 1 d . . .
B2 B 0.3260(10) 0.7647(6) 1.0328(6) 0.0180(15) Uani 1 1 d . . .
H2C H 0.1799 0.7661 1.0122 0.022 Uiso 1 1 calc R . .
B3 B 0.5876(8) 0.6463(5) 1.0109(5) 0.0183(13) Uani 1 1 d . . .
H3C H 0.6153 0.5722 0.9800 0.022 Uiso 1 1 calc R . .
B5 B 0.5139(9) 0.6934(5) 1.1519(5) 0.0220(12) Uani 1 1 d . . .
H5C H 0.489(9) 0.642(5) 1.211(5) 0.026 Uiso 1 1 d . . .
C6 C 0.4402(8) 0.8741(4) 1.0301(5) 0.0154(11) Uani 1 1 d . . .
B7 B 0.7198(10) 0.7480(5) 0.9965(6) 0.0181(14) Uani 1 1 d . . .
H7C H 0.8115 0.7318 0.9443 0.022 Uiso 1 1 calc R . .
B8 B 0.7446(8) 0.6990(5) 1.1387(5) 0.0190(11) Uani 1 1 d . . .
H8C H 0.8506 0.6468 1.1862 0.023 Uiso 1 1 calc R . .
B9 B 0.4568(9) 0.8267(4) 1.1629(5) 0.0211(13) Uani 1 1 d . . .
H9C H 0.3826 0.8531 1.2228 0.025 Uiso 1 1 calc R . .
B10 B 0.6325(9) 0.8696(5) 0.9964(5) 0.0166(12) Uani 1 1 d . . .
H10C H 0.6635 0.9277 0.9394 0.020 Uiso 1 1 calc R . .
B11 B 0.6735(9) 0.7850(5) 1.2212(5) 0.0219(13) Uani 1 1 d . . .
H11C H 0.7324 0.7819 1.3190 0.026 Uiso 1 1 calc R . .
C11 C 0.2659(7) 0.5788(4) 0.9830(4) 0.0190(11) Uani 1 1 d . . .
C12 C 0.2792(8) 0.5015(4) 0.9095(4) 0.0225(11) Uani 1 1 d . . .
H12 H 0.3703 0.5021 0.8740 0.027 Uiso 1 1 calc R . .
B12 B 0.6256(9) 0.8976(5) 1.1422(5) 0.0205(12) Uani 1 1 d . . .
H12C H 0.6590 0.9714 1.1846 0.025 Uiso 1 1 calc R . .
B13 B 0.7940(9) 0.8224(5) 1.1232(5) 0.0220(13) Uani 1 1 d . . .
H13C H 0.9324 0.8499 1.1527 0.026 Uiso 1 1 calc R . .
C13 C 0.1612(8) 0.4235(4) 0.8873(5) 0.0257(12) Uani 1 1 d . . .
H13 H 0.1708 0.3721 0.8359 0.031 Uiso 1 1 calc R . .
C14 C 0.0284(8) 0.4210(4) 0.9408(5) 0.0270(12) Uani 1 1 d . . .
H14 H -0.0543 0.3688 0.9245 0.032 Uiso 1 1 calc R . .
C15 C 0.0185(8) 0.4944(4) 1.0168(5) 0.0278(13) Uani 1 1 d . . .
H15 H -0.0677 0.4909 1.0563 0.033 Uiso 1 1 calc R . .
C16 C 0.1347(9) 0.5752(6) 1.0373(6) 0.0239(15) Uani 1 1 d . . .
H16 H 0.1234 0.6269 1.0879 0.029 Uiso 1 1 calc R . .
C40 C 0.5024(11) 0.7254(5) 0.7123(6) 0.0208(16) Uani 1 1 d . . .
C41 C 0.3533(9) 0.6719(4) 0.7195(5) 0.0203(12) Uani 1 1 d . . .
H41 H 0.3556 0.6022 0.7161 0.024 Uiso 1 1 calc R . .
C42 C 0.2014(10) 0.7188(5) 0.7314(5) 0.0253(14) Uani 1 1 d . . .
H42 H 0.1050 0.6801 0.7360 0.030 Uiso 1 1 calc R . .
C43 C 0.1916(9) 0.8231(5) 0.7365(5) 0.0230(13) Uani 1 1 d . . .
C44 C 0.3435(9) 0.8765(4) 0.7368(5) 0.0199(12) Uani 1 1 d . . .
H44 H 0.3440 0.9458 0.7460 0.024 Uiso 1 1 calc R . .
C45 C 0.4946(8) 0.8298(5) 0.7238(4) 0.0184(12) Uani 1 1 d . . .
H45 H 0.5927 0.8686 0.7226 0.022 Uiso 1 1 calc R . .
C46 C 0.0283(9) 0.8733(5) 0.7441(5) 0.0332(14) Uani 1 1 d . . .
H46A H -0.0648 0.8663 0.6691 0.050 Uiso 1 1 calc R . .
H46B H 0.0526 0.9432 0.7612 0.050 Uiso 1 1 calc R . .
H46C H -0.0093 0.8433 0.8069 0.050 Uiso 1 1 calc R . .
C47 C 0.6631(8) 0.6800(4) 0.6945(5) 0.0255(12) Uani 1 1 d . . .
H47 H 0.7675 0.7157 0.7459 0.031 Uiso 1 1 calc R . .
C48 C 0.6860(12) 0.5704(6) 0.7265(7) 0.038(2) Uani 1 1 d . . .
H48A H 0.5865 0.5333 0.6760 0.057 Uiso 1 1 calc R . .
H48B H 0.6910 0.5616 0.8089 0.057 Uiso 1 1 calc R . .
H48C H 0.7949 0.5463 0.7152 0.057 Uiso 1 1 calc R . .
C49 C 0.6584(10) 0.6962(5) 0.5665(5) 0.0370(15) Uani 1 1 d . . .
H49A H 0.6457 0.7664 0.5481 0.055 Uiso 1 1 calc R . .
H49B H 0.5589 0.6603 0.5141 0.055 Uiso 1 1 calc R . .
H49C H 0.7677 0.6720 0.5557 0.055 Uiso 1 1 calc R . .
C61 C 0.3206(8) 0.9644(4) 0.9949(4) 0.0192(11) Uani 1 1 d . . .
C62 C 0.1543(8) 0.9685(4) 1.0090(5) 0.0255(12) Uani 1 1 d . . .
H62 H 0.1126 0.9138 1.0421 0.031 Uiso 1 1 calc R . .
C63 C 0.0478(8) 1.0512(5) 0.9755(6) 0.0309(14) Uani 1 1 d . . .
H63 H -0.0671 1.0512 0.9827 0.037 Uiso 1 1 calc R . .
C64 C 0.1089(8) 1.1333(4) 0.9319(5) 0.0293(14) Uani 1 1 d . . .
H64 H 0.0364 1.1896 0.9091 0.035 Uiso 1 1 calc R . .
C65 C 0.2745(9) 1.1326(4) 0.9219(5) 0.0269(13) Uani 1 1 d . . .
H65 H 0.3184 1.1894 0.8942 0.032 Uiso 1 1 calc R . .
C66 C 0.3790(8) 1.0493(4) 0.9521(5) 0.0229(11) Uani 1 1 d . . .
H66 H 0.4930 1.0500 0.9434 0.027 Uiso 1 1 calc R . .

loop_
_atom_site_aniso_label
_atom_site_aniso_U_11
_atom_site_aniso_U_22
_atom_site_aniso_U_33
_atom_site_aniso_U_23
_atom_site_aniso_U_13
_atom_site_aniso_U_12
Ru4 0.01740(18) 0.01162(17) 0.01376(17) 0.0004(3) 0.00593(13) -0.0006(3)
C1 0.024(3) 0.016(3) 0.012(2) 0.003(2) 0.009(2) 0.000(2)
B2 0.021(4) 0.019(4) 0.015(3) 0.001(3) 0.008(3) -0.007(3)
B3 0.021(3) 0.018(3) 0.018(3) 0.006(2) 0.010(3) 0.004(3)
B5 0.029(3) 0.018(3) 0.018(3) 0.002(2) 0.006(3) -0.005(3)
C6 0.019(3) 0.012(3) 0.018(3) -0.001(2) 0.009(2) -0.003(3)
B7 0.020(3) 0.014(3) 0.018(3) 0.000(2) 0.003(3) -0.002(3)
B8 0.024(3) 0.020(3) 0.014(2) 0.005(2) 0.007(2) 0.002(3)
B9 0.029(3) 0.019(3) 0.017(3) 0.002(2) 0.010(3) -0.002(3)
B10 0.019(3) 0.013(3) 0.017(3) -0.002(2) 0.005(3) -0.003(3)
B11 0.025(3) 0.020(3) 0.019(3) 0.002(2) 0.005(3) -0.004(3)
C11 0.020(3) 0.018(3) 0.019(2) 0.005(2) 0.006(2) 0.002(2)
C12 0.027(3) 0.021(3) 0.021(3) 0.001(2) 0.009(2) -0.002(2)
B12 0.024(3) 0.018(3) 0.018(3) -0.005(2) 0.005(3) -0.006(3)
B13 0.020(3) 0.023(3) 0.021(3) 0.000(2) 0.002(2) -0.004(3)
C13 0.035(3) 0.013(3) 0.027(3) 0.003(2) 0.007(3) -0.001(2)
C14 0.022(3) 0.021(3) 0.035(3) 0.005(2) 0.005(3) -0.005(2)
C15 0.026(3) 0.022(3) 0.039(3) 0.008(2) 0.016(3) -0.003(2)
C16 0.028(3) 0.018(3) 0.028(3) 0.001(2) 0.011(3) 0.002(3)
C40 0.033(4) 0.014(4) 0.017(3) -0.001(2) 0.010(3) 0.002(3)
C41 0.028(3) 0.012(3) 0.019(3) -0.0039(19) 0.006(3) -0.005(2)
C42 0.031(4) 0.024(4) 0.020(3) 0.000(2) 0.007(3) -0.003(3)
C43 0.029(3) 0.024(4) 0.015(3) -0.002(2) 0.004(2) 0.003(3)
C44 0.028(3) 0.017(3) 0.014(2) 0.000(2) 0.005(3) 0.007(3)
C45 0.027(3) 0.017(3) 0.015(2) 0.001(2) 0.011(2) -0.001(3)
C46 0.028(3) 0.043(4) 0.027(3) 0.001(3) 0.006(3) 0.009(3)
C47 0.030(3) 0.024(3) 0.025(3) 0.000(2) 0.013(2) 0.008(3)
C48 0.066(6) 0.017(3) 0.036(4) 0.007(3) 0.023(4) 0.017(4)
C49 0.050(4) 0.039(3) 0.027(3) 0.001(3) 0.020(3) 0.007(3)
C61 0.025(3) 0.014(3) 0.017(2) -0.0028(19) 0.004(2) 0.001(2)
C62 0.024(3) 0.023(3) 0.031(3) -0.007(2) 0.012(3) -0.004(2)
C63 0.020(3) 0.029(3) 0.041(3) -0.014(3) 0.005(3) 0.006(3)
C64 0.034(3) 0.024(3) 0.025(3) -0.004(2) 0.000(3) 0.011(3)
C65 0.041(4) 0.018(3) 0.020(3) 0.000(2) 0.008(3) 0.001(3)
C66 0.029(3) 0.019(3) 0.020(2) -0.001(2) 0.007(2) 0.000(2)

loop_
_atom_type_symbol
_atom_type_description
_atom_type_scat_dispersion_real
_atom_type_scat_dispersion_imag
_atom_type_scat_source
C C 0.0033 0.0016 'International Tables Vol C Tables 4.2.6.8 and 6.1.1.4'
H H 0.0000 0.0000 'International Tables Vol C Tables 4.2.6.8 and 6.1.1.4'
B B 0.0013 0.0007 'International Tables Vol C Tables 4.2.6.8 and 6.1.1.4'
Ru Ru -1.2594 0.8363 'International Tables Vol C Tables 4.2.6.8 and 6.1.1.4'

loop_
_geom_angle_atom_site_label_1
_geom_angle_atom_site_label_2
_geom_angle_atom_site_label_3
_geom_angle
_geom_angle_site_symmetry_1
_geom_angle_site_symmetry_3
_geom_angle_publ_flag
C1 Ru4 C44 152.2(3) . . ?
C1 Ru4 C45 162.0(2) . . ?
C44 Ru4 C45 37.3(2) . . ?
C1 Ru4 C41 98.5(2) . . ?
C44 Ru4 C41 77.9(2) . . ?
C45 Ru4 C41 65.9(2) . . ?
C1 Ru4 B10 101.4(2) . . ?
C44 Ru4 B10 94.0(2) . . ?
C45 Ru4 B10 90.0(2) . . ?
C41 Ru4 B10 149.9(3) . . ?
C1 Ru4 C42 94.8(2) . . ?
C44 Ru4 C42 65.7(2) . . ?
C45 Ru4 C42 78.2(2) . . ?
C41 Ru4 C42 36.9(3) . . ?
B10 Ru4 C42 158.5(3) . . ?
C1 Ru4 B2 40.8(2) . . ?
C44 Ru4 B2 120.6(3) . . ?
C45 Ru4 B2 156.4(3) . . ?
C41 Ru4 B2 126.4(3) . . ?
B10 Ru4 B2 82.9(3) . . ?
C42 Ru4 B2 100.9(3) . . ?
C1 Ru4 C40 125.0(2) . . ?
C44 Ru4 C40 67.0(2) . . ?
C45 Ru4 C40 37.0(2) . . ?
C41 Ru4 C40 36.7(3) . . ?
B10 Ru4 C40 113.4(3) . . ?
C42 Ru4 C40 66.6(3) . . ?
B2 Ru4 C40 162.4(3) . . ?
C1 Ru4 B7 80.6(3) . . ?
C44 Ru4 B7 126.0(3) . . ?
C45 Ru4 B7 97.8(3) . . ?
C41 Ru4 B7 116.0(2) . . ?
B10 Ru4 B7 46.8(2) . . ?
C42 Ru4 B7 151.9(3) . . ?
B2 Ru4 B7 93.5(3) . . ?
C40 Ru4 B7 93.3(3) . . ?
C1 Ru4 C43 116.7(2) . . ?
C44 Ru4 C43 36.5(2) . . ?
C45 Ru4 C43 66.5(2) . . ?
C41 Ru4 C43 66.0(2) . . ?
B10 Ru4 C43 122.2(3) . . ?
C42 Ru4 C43 36.4(3) . . ?
B2 Ru4 C43 98.5(2) . . ?
C40 Ru4 C43 78.9(2) . . ?
B7 Ru4 C43 162.5(3) . . ?
C1 Ru4 C6 80.3(2) . . ?
C44 Ru4 C6 95.61(19) . . ?
C45 Ru4 C6 117.2(3) . . ?
C41 Ru4 C6 164.0(2) . . ?
B10 Ru4 C6 44.1(2) . . ?
C42 Ru4 C6 127.1(3) . . ?
B2 Ru4 C6 45.0(2) . . ?
C40 Ru4 C6 152.6(2) . . ?
B7 Ru4 C6 79.7(2) . . ?
C43 Ru4 C6 100.0(2) . . ?
C1 Ru4 B3 40.0(2) . . ?
C44 Ru4 B3 166.8(2) . . ?
C45 Ru4 B3 129.5(3) . . ?
C41 Ru4 B3 97.1(2) . . ?
B10 Ru4 B3 84.2(2) . . ?
C42 Ru4 B3 117.2(2) . . ?
B2 Ru4 B3 72.2(2) . . ?
C40 Ru4 B3 101.7(2) . . ?
B7 Ru4 B3 45.3(2) . . ?
C43 Ru4 B3 151.4(2) . . ?
C6 Ru4 B3 92.1(2) . . ?
C11 C1 B2 116.9(5) . . ?
C11 C1 B3 120.3(5) . . ?
B2 C1 B3 122.5(5) . . ?
C11 C1 B5 119.0(4) . . ?
B2 C1 B5 73.1(4) . . ?
B3 C1 B5 76.1(4) . . ?
C11 C1 Ru4 128.0(4) . . ?
B2 C1 Ru4 73.1(3) . . ?
B3 C1 Ru4 76.0(3) . . ?
B5 C1 Ru4 112.7(4) . . ?
C1 B2 C6 122.1(6) . . ?
C1 B2 B9 116.7(5) . . ?
C6 B2 B9 56.5(3) . . ?
C1 B2 B5 58.5(4) . . ?
C6 B2 B5 98.2(5) . . ?
B9 B2 B5 59.6(4) . . ?
C1 B2 Ru4 66.1(3) . . ?
C6 B2 Ru4 68.8(3) . . ?
B9 B2 Ru4 115.1(4) . . ?
B5 B2 Ru4 100.9(4) . . ?
C1 B2 H2C 112.3 . . ?
C6 B2 H2C 119.8 . . ?
B9 B2 H2C 118.4 . . ?
B5 B2 H2C 132.8 . . ?
Ru4 B2 H2C 117.6 . . ?
C1 B3 B7 119.6(5) . . ?
C1 B3 B8 113.8(5) . . ?
B7 B3 B8 59.5(4) . . ?
C1 B3 B5 56.7(3) . . ?
B7 B3 B5 99.5(4) . . ?
B8 B3 B5 58.7(3) . . ?
C1 B3 Ru4 64.0(3) . . ?
B7 B3 Ru4 65.7(3) . . ?
B8 B3 Ru4 111.9(4) . . ?
B5 B3 Ru4 96.5(3) . . ?
C1 B3 H3C 114.8 . . ?
B7 B3 H3C 119.0 . . ?
B8 B3 H3C 118.8 . . ?
B5 B3 H3C 133.5 . . ?
Ru4 B3 H3C 121.7 . . ?
C1 B5 B11 135.3(4) . . ?
C1 B5 B9 102.7(4) . . ?
B11 B5 B9 56.9(3) . . ?
C1 B5 B8 100.1(4) . . ?
B11 B5 B8 55.9(3) . . ?
B9 B5 B8 103.3(4) . . ?
C1 B5 B2 48.4(3) . . ?
B11 B5 B2 105.6(4) . . ?
B9 B5 B2 55.4(3) . . ?
B8 B5 B2 117.7(4) . . ?
C1 B5 B3 47.3(3) . . ?
B11 B5 B3 104.7(4) . . ?
B9 B5 B3 119.7(4) . . ?
B8 B5 B3 54.1(3) . . ?
B2 B5 B3 84.8(4) . . ?
C1 B5 H5C 111(4) . . ?
B11 B5 H5C 114(4) . . ?
B9 B5 H5C 119(4) . . ?
B8 B5 H5C 118(4) . . ?
B2 B5 H5C 123(4) . . ?
B3 B5 H5C 120(4) . . ?
C61 C6 B9 115.4(5) . . ?
C61 C6 B12 112.8(5) . . ?
B9 C6 B12 62.0(4) . . ?
C61 C6 B10 119.7(5) . . ?
B9 C6 B10 113.1(5) . . ?
B12 C6 B10 63.8(4) . . ?
C61 C6 B2 113.6(5) . . ?
B9 C6 B2 63.1(4) . . ?
B12 C6 B2 118.8(4) . . ?
B10 C6 B2 119.1(5) . . ?
C61 C6 Ru4 115.6(3) . . ?
B9 C6 Ru4 118.3(4) . . ?
B12 C6 Ru4 122.2(4) . . ?
B10 C6 Ru4 65.8(3) . . ?
B2 C6 Ru4 66.3(3) . . ?
B13 B7 B8 59.1(4) . . ?
B13 B7 B3 114.5(5) . . ?
B8 B7 B3 60.8(4) . . ?
B13 B7 B10 60.1(3) . . ?
B8 B7 B10 106.0(5) . . ?
B3 B7 B10 118.2(5) . . ?
B13 B7 Ru4 118.0(4) . . ?
B8 B7 Ru4 115.4(5) . . ?
B3 B7 Ru4 69.0(3) . . ?
B10 B7 Ru4 65.3(3) . . ?
B13 B7 H7C 118.9 . . ?
B8 B7 H7C 123.9 . . ?
B3 B7 H7C 114.3 . . ?
B10 B7 H7C 120.1 . . ?
Ru4 B7 H7C 112.1 . . ?
B11 B8 B13 62.3(4) . . ?
B11 B8 B7 109.2(5) . . ?
B13 B8 B7 60.1(3) . . ?
B11 B8 B3 119.0(5) . . ?
B13 B8 B3 114.4(4) . . ?
B7 B8 B3 59.7(3) . . ?
B11 B8 B5 59.0(4) . . ?
B13 B8 B5 107.7(5) . . ?
B7 B8 B5 105.4(4) . . ?
B3 B8 B5 67.1(4) . . ?
B11 B8 H8C 118.0 . . ?
B13 B8 H8C 120.1 . . ?
B7 B8 H8C 124.6 . . ?
B3 B8 H8C 113.7 . . ?
B5 B8 H8C 122.5 . . ?
C6 B9 B12 59.5(4) . . ?
C6 B9 B11 106.4(5) . . ?
B12 B9 B11 61.2(4) . . ?
C6 B9 B2 60.4(4) . . ?
B12 B9 B2 114.2(4) . . ?
B11 B9 B2 115.8(5) . . ?
C6 B9 B5 104.7(4) . . ?
B12 B9 B5 107.9(5) . . ?
B11 B9 B5 59.0(3) . . ?
B2 B9 B5 65.0(4) . . ?
C6 B9 H9C 125.2 . . ?
B12 B9 H9C 120.0 . . ?
B11 B9 H9C 120.2 . . ?
B2 B9 H9C 114.9 . . ?
B5 B9 H9C 122.8 . . ?
C6 B10 B13 106.5(4) . . ?
C6 B10 B7 114.3(5) . . ?
B13 B10 B7 59.1(4) . . ?
C6 B10 B12 57.8(3) . . ?
B13 B10 B12 58.9(4) . . ?
B7 B10 B12 108.8(5) . . ?
C6 B10 Ru4 70.2(3) . . ?
B13 B10 Ru4 119.6(4) . . ?
B7 B10 Ru4 68.0(3) . . ?
B12 B10 Ru4 120.9(4) . . ?
C6 B10 H10C 120.1 . . ?
B13 B10 H10C 122.3 . . ?
B7 B10 H10C 119.5 . . ?
B12 B10 H10C 121.2 . . ?
Ru4 B10 H10C 107.5 . . ?
B8 B11 B9 116.7(4) . . ?
B8 B11 B12 109.5(4) . . ?
B9 B11 B12 59.0(4) . . ?
B8 B11 B5 65.1(4) . . ?
B9 B11 B5 64.1(4) . . ?
B12 B11 B5 110.2(4) . . ?
B8 B11 B13 59.2(4) . . ?
B9 B11 B13 108.2(4) . . ?
B12 B11 B13 58.9(3) . . ?
B5 B11 B13 110.0(4) . . ?
B8 B11 H11C 117.4 . . ?
B9 B11 H11C 118.5 . . ?
B12 B11 H11C 122.8 . . ?
B5 B11 H11C 117.9 . . ?
B13 B11 H11C 123.4 . . ?
C16 C11 C12 118.7(6) . . ?
C16 C11 C1 120.6(5) . . ?
C12 C11 C1 120.7(5) . . ?
C13 C12 C11 121.2(5) . . ?
C13 C12 H12 119.4 . . ?
C11 C12 H12 119.4 . . ?
C6 B12 B9 58.5(3) . . ?
C6 B12 B13 108.0(4) . . ?
B9 B12 B13 110.7(5) . . ?
C6 B12 B11 104.5(4) . . ?
B9 B12 B11 59.8(4) . . ?
B13 B12 B11 61.2(4) . . ?
C6 B12 B10 58.4(3) . . ?
B9 B12 B10 106.0(4) . . ?
B13 B12 B10 60.1(4) . . ?
B11 B12 B10 105.4(4) . . ?
C6 B12 H12C 123.8 . . ?
B9 B12 H12C 121.5 . . ?
B13 B12 H12C 119.5 . . ?
B11 B12 H12C 123.3 . . ?
B10 B12 H12C 123.6 . . ?
B8 B13 B12 109.7(5) . . ?
B8 B13 B7 60.8(4) . . ?
B12 B13 B7 111.9(4) . . ?
B8 B13 B10 107.9(4) . . ?
B12 B13 B10 61.0(3) . . ?
B7 B13 B10 60.8(3) . . ?
B8 B13 B11 58.5(3) . . ?
B12 B13 B11 59.9(4) . . ?
B7 B13 B11 106.8(5) . . ?
B10 B13 B11 105.1(5) . . ?
B8 B13 H13C 121.5 . . ?
B12 B13 H13C 119.2 . . ?
B7 B13 H13C 120.1 . . ?
B10 B13 H13C 122.5 . . ?
B11 B13 H13C 124.4 . . ?
C12 C13 C14 119.9(5) . . ?
C12 C13 H13 120.1 . . ?
C14 C13 H13 120.1 . . ?
C15 C14 C13 119.4(5) . . ?
C15 C14 H14 120.3 . . ?
C13 C14 H14 120.3 . . ?
C14 C15 C16 121.0(6) . . ?
C14 C15 H15 119.5 . . ?
C16 C15 H15 119.5 . . ?
C11 C16 C15 119.8(6) . . ?
C11 C16 H16 120.1 . . ?
C15 C16 H16 120.1 . . ?
C41 C40 C45 116.2(6) . . ?
C41 C40 C47 124.7(5) . . ?
C45 C40 C47 119.1(6) . . ?
C41 C40 Ru4 69.8(4) . . ?
C45 C40 Ru4 68.9(3) . . ?
C47 C40 Ru4 131.5(5) . . ?
C42 C41 C40 122.5(5) . . ?
C42 C41 Ru4 72.2(3) . . ?
C40 C41 Ru4 73.5(4) . . ?
C42 C41 H41 118.8 . . ?
C40 C41 H41 118.8 . . ?
Ru4 C41 H41 127.7 . . ?
C41 C42 C43 120.9(6) . . ?
C41 C42 Ru4 70.9(4) . . ?
C43 C42 Ru4 73.6(3) . . ?
C41 C42 H42 119.6 . . ?
C43 C42 H42 119.6 . . ?
Ru4 C42 H42 128.1 . . ?
C44 C43 C42 117.0(6) . . ?
C44 C43 C46 121.9(6) . . ?
C42 C43 C46 121.1(6) . . ?
C44 C43 Ru4 68.3(3) . . ?
C42 C43 Ru4 69.9(3) . . ?
C46 C43 Ru4 131.8(4) . . ?
C43 C44 C45 122.1(5) . . ?
C43 C44 Ru4 75.2(3) . . ?
C45 C44 Ru4 71.6(3) . . ?
C43 C44 H44 119.0 . . ?
C45 C44 H44 119.0 . . ?
Ru4 C44 H44 126.2 . . ?
C44 C45 C40 121.3(6) . . ?
C44 C45 Ru4 71.1(3) . . ?
C40 C45 Ru4 74.0(4) . . ?
C44 C45 H45 119.4 . . ?
C40 C45 H45 119.4 . . ?
Ru4 C45 H45 127.7 . . ?
C43 C46 H46A 109.5 . . ?
C43 C46 H46B 109.5 . . ?
H46A C46 H46B 109.5 . . ?
C43 C46 H46C 109.5 . . ?
H46A C46 H46C 109.5 . . ?
H46B C46 H46C 109.5 . . ?
C40 C47 C49 108.8(5) . . ?
C40 C47 C48 114.0(6) . . ?
C49 C47 C48 110.6(5) . . ?
C40 C47 H47 107.7 . . ?
C49 C47 H47 107.7 . . ?
C48 C47 H47 107.7 . . ?
C47 C48 H48A 109.5 . . ?
C47 C48 H48B 109.5 . . ?
H48A C48 H48B 109.5 . . ?
C47 C48 H48C 109.5 . . ?
H48A C48 H48C 109.5 . . ?
H48B C48 H48C 109.5 . . ?
C47 C49 H49A 109.5 . . ?
C47 C49 H49B 109.5 . . ?
H49A C49 H49B 109.5 . . ?
C47 C49 H49C 109.5 . . ?
H49A C49 H49C 109.5 . . ?
H49B C49 H49C 109.5 . . ?
C62 C61 C66 116.7(5) . . ?
C62 C61 C6 122.5(5) . . ?
C66 C61 C6 120.7(5) . . ?
C61 C62 C63 121.3(6) . . ?
C61 C62 H62 119.3 . . ?
C63 C62 H62 119.3 . . ?
C64 C63 C62 120.3(6) . . ?
C64 C63 H63 119.9 . . ?
C62 C63 H63 119.9 . . ?
C65 C64 C63 119.5(6) . . ?
C65 C64 H64 120.3 . . ?
C63 C64 H64 120.3 . . ?
C64 C65 C66 120.4(6) . . ?
C64 C65 H65 119.8 . . ?
C66 C65 H65 119.8 . . ?
C65 C66 C61 121.7(6) . . ?
C65 C66 H66 119.1 . . ?
C61 C66 H66 119.1 . . ?

loop_
_geom_bond_atom_site_label_1
_geom_bond_atom_site_label_2
_geom_bond_distance
_geom_bond_site_symmetry_2
_geom_bond_publ_flag
Ru4 C1 2.170(5) . ?
Ru4 C44 2.212(5) . ?
Ru4 C45 2.218(5) . ?
Ru4 C41 2.235(5) . ?
Ru4 B10 2.241(6) . ?
Ru4 C42 2.253(7) . ?
Ru4 B2 2.271(7) . ?
Ru4 C40 2.285(7) . ?
Ru4 B7 2.287(7) . ?
Ru4 C43 2.301(6) . ?
Ru4 C6 2.312(6) . ?
Ru4 B3 2.343(6) . ?
C1 C11 1.514(8) . ?
C1 B2 1.549(9) . ?
C1 B3 1.552(8) . ?
C1 B5 1.766(8) . ?
B2 C6 1.754(10) . ?
B2 B9 1.799(10) . ?
B2 B5 1.981(10) . ?
B2 H2C 1.1200 . ?
B3 B7 1.783(10) . ?
B3 B8 1.804(9) . ?
B3 B5 2.051(9) . ?
B3 H3C 1.1200 . ?
B5 B11 1.797(9) . ?
B5 B9 1.886(9) . ?
B5 B8 1.903(9) . ?
B5 H5C 1.05(7) . ?
C6 C61 1.536(8) . ?
C6 B9 1.681(8) . ?
C6 B12 1.699(8) . ?
C6 B10 1.709(9) . ?
B7 B13 1.768(9) . ?
B7 B8 1.781(9) . ?
B7 B10 1.798(9) . ?
B7 H7C 1.1200 . ?
B8 B11 1.736(9) . ?
B8 B13 1.749(9) . ?
B8 H8C 1.1200 . ?
B9 B12 1.740(9) . ?
B9 B11 1.755(9) . ?
B9 H9C 1.1200 . ?
B10 B13 1.785(9) . ?
B10 B12 1.801(8) . ?
B10 H10C 1.1200 . ?
B11 B12 1.780(8) . ?
B11 B13 1.804(9) . ?
B11 H11C 1.1200 . ?
C11 C16 1.394(8) . ?
C11 C12 1.396(8) . ?
C12 C13 1.391(8) . ?
C12 H12 0.9500 . ?
B12 B13 1.763(9) . ?
B12 H12C 1.1200 . ?
B13 H13C 1.1200 . ?
C13 C14 1.399(9) . ?
C13 H13 0.9500 . ?
C14 C15 1.369(8) . ?
C14 H14 0.9500 . ?
C15 C16 1.413(10) . ?
C15 H15 0.9500 . ?
C16 H16 0.9500 . ?
C40 C41 1.423(10) . ?
C40 C45 1.431(9) . ?
C40 C47 1.501(10) . ?
C41 C42 1.419(10) . ?
C41 H41 0.9500 . ?
C42 C43 1.424(10) . ?
C42 H42 0.9500 . ?
C43 C44 1.417(9) . ?
C43 C46 1.504(9) . ?
C44 C45 1.418(9) . ?
C44 H44 0.9500 . ?
C45 H45 0.9500 . ?
C46 H46A 0.9800 . ?
C46 H46B 0.9800 . ?
C46 H46C 0.9800 . ?
C47 C49 1.534(8) . ?
C47 C48 1.538(9) . ?
C47 H47 1.0000 . ?
C48 H48A 0.9800 . ?
C48 H48B 0.9800 . ?
C48 H48C 0.9800 . ?
C49 H49A 0.9800 . ?
C49 H49B 0.9800 . ?
C49 H49C 0.9800 . ?
C61 C62 1.394(8) . ?
C61 C66 1.402(8) . ?
C62 C63 1.396(9) . ?
C62 H62 0.9500 . ?
C63 C64 1.384(10) . ?
C63 H63 0.9500 . ?
C64 C65 1.368(9) . ?
C64 H64 0.9500 . ?
C65 C66 1.390(8) . ?
C65 H65 0.9500 . ?
C66 H66 0.9500 . ?
